data_2016473
loop_
_publ_author_name
Vasu
'Nirmala, K. A.'
'Chopra, Deepak'
'Lakshman, M. D.'
'Saravanan, J.'

_publ_section_title
2-[(<i>E</i>)-(4-Hydroxy-3-methoxybenzylidene)amino]-<i>N</i>-(2-methylphenyl)-4,5,6,7-tetrahydro-1-benzothiophene-3-carboxamide
_journal_coeditor_code AV3133
_journal_issue 3
_journal_name_full 'Acta Crystallographica Section C'
_journal_page_first o184
_journal_page_last o186
_journal_paper_doi 10.1107/S0108270108001133
_journal_volume 64
_journal_year 2008
_chemical_formula_moiety 'C24 H24 N2 O3 S'
_chemical_formula_sum 'C24 H24 N2 O3 S'
_chemical_formula_weight 420.52
_chemical_name_systematic
;
2-{[(E)-(4-hydroxy-3-methoxyphenyl)methylene]amino}-
N-(2-methylphenyl)-4,5,6,7-tetrahydro-1-benzothiophene-3-
carboxamide
;
_space_group_IT_number 14
_symmetry_cell_setting monoclinic
_symmetry_space_group_name_Hall '-P 2yn'
_symmetry_space_group_name_H-M 'P 1 21/n 1'
_atom_sites_solution_hydrogens geom
_atom_sites_solution_primary direct
_atom_sites_solution_secondary difmap
_cell_angle_alpha 90
_cell_angle_beta 108.807(11)
_cell_angle_gamma 90
_cell_formula_units_Z 8
_cell_length_a 14.817(8)
_cell_length_b 13.701(8)
_cell_length_c 22.224(13)
_cell_measurement_reflns_used 966
_cell_measurement_temperature 290(2)
_cell_measurement_theta_max 25.2
_cell_measurement_theta_min 1.4
_cell_volume 4271(4)
_computing_cell_refinement 'SAINT (Bruker, 2000)'
_computing_data_collection 'SMART (Bruker, 2000)'
_computing_data_reduction SAINT
_computing_molecular_graphics 'Ortep-3 for Windows (Farrugia, 1999) & CAMERON (Watkin et al., 1993)'
_computing_publication_material 'PLATON (Spek, 2003)'
_computing_structure_refinement 'SHELXL-97 (Sheldrick, 1997)'
_computing_structure_solution 'SIR92 (Altomare et al., 1993)'
_diffrn_ambient_temperature 290(2)
_diffrn_measured_fraction_theta_full 0.999
_diffrn_measured_fraction_theta_max 0.999
_diffrn_measurement_device_type 'Bruker SMART CCD area detector'
_diffrn_measurement_method '\f and \w scans'
_diffrn_radiation_monochromator graphite
_diffrn_radiation_source 'fine-focus sealed tube'
_diffrn_radiation_type MoK\a
_diffrn_radiation_wavelength 0.71073
_diffrn_reflns_av_R_equivalents 0.0369
_diffrn_reflns_av_sigmaI/netI 0.0371
_diffrn_reflns_limit_h_max 17
_diffrn_reflns_limit_h_min -15
_diffrn_reflns_limit_k_max 16
_diffrn_reflns_limit_k_min -16
_diffrn_reflns_limit_l_max 26
_diffrn_reflns_limit_l_min -25
_diffrn_reflns_number 30379
_diffrn_reflns_reduction_process ' ?'
_diffrn_reflns_theta_full 25.00
_diffrn_reflns_theta_max 25.00
_diffrn_reflns_theta_min 1.77
_exptl_absorpt_coefficient_mu 0.180
_exptl_absorpt_correction_T_max 0.9858
_exptl_absorpt_correction_T_min 0.9365
_exptl_absorpt_correction_type multi-scan
_exptl_absorpt_process_details '(SADABS; Sheldrick, 1997)'
_exptl_crystal_colour orange
_exptl_crystal_density_diffrn 1.308
_exptl_crystal_density_method 'Not Measured'
_exptl_crystal_description needle
_exptl_crystal_F_000 1776
_exptl_crystal_size_max 0.18
_exptl_crystal_size_mid 0.09
_exptl_crystal_size_min 0.08
_refine_diff_density_max 0.276
_refine_diff_density_min -0.250
_refine_ls_extinction_method none
_refine_ls_goodness_of_fit_ref 1.016
_refine_ls_hydrogen_treatment mixed
_refine_ls_matrix_type full
_refine_ls_number_parameters 587
_refine_ls_number_reflns 7512
_refine_ls_number_restraints 0
_refine_ls_restrained_S_all 1.016
_refine_ls_R_factor_all 0.0908
_refine_ls_R_factor_gt 0.0528
_refine_ls_shift/su_max 0.001
_refine_ls_shift/su_mean 0.000
_refine_ls_structure_factor_coef Fsqd
_refine_ls_weighting_details 'calc w=1/[\s^2^(Fo^2^)+(0.0742P)^2^+0.2254P] where P=(Fo^2^+2Fc^2^)/3'
_refine_ls_weighting_scheme calc
_refine_ls_wR_factor_gt 0.1211
_refine_ls_wR_factor_ref 0.1335
_reflns_number_gt 4900
_reflns_number_total 7512
_reflns_threshold_expression I>2\s(I)
_cod_data_source_file av3133.cif
_cod_data_source_block I
_cod_depositor_comments
;
The following automatic conversions were performed:
'_symmetry_cell_setting' value 'Monoclinic' changed to 'monoclinic'
according to '/home/saulius/struct/CIF-dictionaries/cif_core.dic'
dictionary named 'cif_core.dic' version 2.4.1 from 2010-06-29.

Automatic conversion script
Id: cif_fix_enum 1527 2010-12-29 10:47:43Z saulius 

The following automatic conversions were performed:

'_symmetry_cell_setting' value 'Monoclinic' changed to 'monoclinic'
according to /home/saulius/struct/CIF-dictionaries/cif_core.dic
dictionary named 'cif_core.dic' version 2.4.1 from 2010-06-29.

Automatic conversion script
Id: cif_fix_values 1715 2011-07-08 13:25:40Z adriana 
;
_cod_original_sg_symbol_H-M 'P 21/n'
_cod_database_code 2016473
_cod_database_fobs_code 2016473

loop_
_symmetry_equiv_pos_site_id
_symmetry_equiv_pos_as_xyz
1 x,y,z
2 1/2-x,1/2+y,1/2-z
3 -x,-y,-z
4 1/2+x,1/2-y,1/2+z

loop_
_atom_site_type_symbol
_atom_site_label
_atom_site_fract_x
_atom_site_fract_y
_atom_site_fract_z
_atom_site_U_iso_or_equiv
_atom_site_adp_type
_atom_site_calc_flag
_atom_site_refinement_flags
_atom_site_occupancy
_atom_site_disorder_assembly
_atom_site_disorder_group
S S1 0.89918(5) 0.92051(5) 0.25384(3) 0.0577(2) Uani d . 1 . .
S S2 0.37454(5) 0.27951(4) 0.25158(3) 0.0527(2) Uani d . 1 . .
N N1 0.88085(13) 0.72001(13) 0.25172(9) 0.0448(5) Uani d . 1 . .
N N2 0.82445(17) 0.65000(15) 0.34988(11) 0.0548(6) Uani d . 1 . .
N N3 0.35969(13) 0.07897(13) 0.24744(8) 0.0428(5) Uani d . 1 . .
N N4 0.32786(17) -0.00023(14) 0.35192(10) 0.0529(6) Uani d . 1 . .
O O1 0.87388(14) 0.37120(13) 0.06075(9) 0.0638(5) Uani d . 1 . .
O O2 0.87414(14) 0.36031(12) 0.17809(8) 0.0612(5) Uani d . 1 . .
O O3 0.86785(16) 0.74034(13) 0.43853(8) 0.0780(6) Uani d . 1 . .
O O4 0.36778(15) -0.26720(14) 0.05810(10) 0.0712(6) Uani d . 1 . .
O O5 0.37704(14) -0.27993(12) 0.17644(8) 0.0651(5) Uani d . 1 . .
O O6 0.36139(15) 0.09260(12) 0.43903(8) 0.0662(5) Uani d . 1 . .
C C1 0.88193(17) 0.45654(18) 0.09255(11) 0.0477(6) Uani d . 1 . .
C C2 0.89026(17) 0.54599(18) 0.06620(11) 0.0505(6) Uani d . 1 . .
C C3 0.89502(17) 0.63052(18) 0.10064(11) 0.0493(6) Uani d . 1 . .
C C4 0.89104(16) 0.62715(17) 0.16243(10) 0.0430(6) Uani d . 1 . .
C C5 0.88510(16) 0.53654(17) 0.18963(11) 0.0452(6) Uani d . 1 . .
C C6 0.88059(17) 0.45184(17) 0.15587(11) 0.0452(6) Uani d . 1 . .
C C7 0.89134(17) 0.71715(17) 0.19668(11) 0.0454(6) Uani d . 1 . .
C C8 0.88401(16) 0.80691(16) 0.28410(11) 0.0431(6) Uani d . 1 . .
C C9 0.87418(16) 0.81588(15) 0.34373(10) 0.0408(5) Uani d . 1 . .
C C10 0.88040(16) 0.91534(16) 0.36490(11) 0.0425(6) Uani d . 1 . .
C C11 0.89335(17) 0.97829(16) 0.32134(12) 0.0505(6) Uani d . 1 . .
C C12 0.9026(2) 1.08684(18) 0.32882(15) 0.0714(8) Uani d . 1 . .
C C13 0.9252(3) 1.1127(2) 0.39916(19) 0.0998(12) Uani d . 1 . .
C C14 0.8682(2) 1.0609(2) 0.43056(15) 0.0790(9) Uani d . 1 . .
C C15 0.87478(19) 0.95116(18) 0.42809(12) 0.0550(7) Uani d . 1 . .
C C16 0.85648(17) 0.73296(17) 0.38167(11) 0.0463(6) Uani d . 1 . .
C C17 0.8759(2) 0.4886(2) 0.38832(15) 0.0761(9) Uani d . 1 . .
C C18 0.8637(3) 0.4007(2) 0.41417(18) 0.0902(11) Uani d . 1 . .
C C19 0.7834(3) 0.3857(2) 0.43052(14) 0.0755(9) Uani d . 1 . .
C C20 0.7176(2) 0.4580(2) 0.42221(12) 0.0654(8) Uani d . 1 . .
C C21 0.72811(19) 0.54821(18) 0.39630(11) 0.0531(6) Uani d . 1 . .
C C22 0.6539(2) 0.6260(2) 0.38577(17) 0.0897(10) Uani d . 1 . .
C C23 0.80913(19) 0.56149(17) 0.37936(11) 0.0500(6) Uani d . 1 . .
C C24 0.8663(2) 0.35302(19) 0.24010(12) 0.0599(7) Uani d . 1 . .
C C25 0.3968(2) 0.44117(17) 0.33335(14) 0.0669(8) Uani d . 1 . .
C C26A 0.4341(7) 0.4628(10) 0.4030(9) 0.077(3) Uani d P 0.50 A 2
C C26B 0.3885(7) 0.4694(9) 0.3980(8) 0.066(3) Uani d P 0.50 A 1
C C27A 0.4401(6) 0.3982(5) 0.4495(3) 0.0621(17) Uani d P 0.50 A 1
C C27B 0.3779(6) 0.4115(5) 0.4393(4) 0.0667(18) Uani d P 0.50 A 2
C C28 0.38793(19) 0.29922(17) 0.43483(11) 0.0564(7) Uani d . 1 . .
C C29 0.37737(16) 0.26764(16) 0.36793(11) 0.0425(6) Uani d . 1 A .
C C30 0.38295(17) 0.33324(16) 0.32344(12) 0.0484(6) Uani d . 1 A .
C C31 0.36404(16) 0.16471(16) 0.28156(11) 0.0414(6) Uani d . 1 . .
C C32 0.37255(18) 0.07732(18) 0.19336(11) 0.0469(6) Uani d . 1 . .
C C33 0.37357(16) -0.01171(17) 0.15861(10) 0.0451(6) Uani d . 1 . .
C C34 0.37406(18) -0.00763(19) 0.09607(11) 0.0540(7) Uani d . 1 . .
C C35 0.37160(18) -0.09198(19) 0.06169(11) 0.0566(7) Uani d . 1 . .
C C36 0.37090(18) -0.18205(19) 0.08895(11) 0.0510(6) Uani d . 1 . .
C C37 0.37418(17) -0.18761(17) 0.15321(11) 0.0476(6) Uani d . 1 . .
C C38 0.37430(16) -0.10369(17) 0.18654(11) 0.0462(6) Uani d . 1 . .
C C39 0.3867(2) -0.2897(2) 0.24195(12) 0.0680(8) Uani d . 1 . .
C C40 0.36408(15) 0.16948(15) 0.34372(10) 0.0394(5) Uani d . 1 . .
C C41 0.35211(17) 0.08521(16) 0.38252(11) 0.0422(6) Uani d . 1 . .
C C42 0.31711(19) -0.08931(16) 0.38188(10) 0.0477(6) Uani d . 1 . .
C C43 0.3863(2) -0.16002(18) 0.38932(13) 0.0618(7) Uani d . 1 . .
C C44 0.3775(2) -0.2485(2) 0.41544(15) 0.0762(9) Uani d . 1 . .
C C45 0.2999(3) -0.2670(2) 0.43451(14) 0.0763(9) Uani d . 1 . .
C C46 0.2312(2) -0.1969(2) 0.42731(12) 0.0667(8) Uani d . 1 . .
C C47 0.23777(19) -0.10587(18) 0.40070(11) 0.0534(7) Uani d . 1 . .
C C48 0.1616(2) -0.0310(2) 0.39172(17) 0.0840(10) Uani d . 1 . .
H H2N 0.8328(18) 0.6435(18) 0.3154(12) 0.059(9) Uiso d . 1 . .
H H4N 0.3361(17) -0.0037(18) 0.3178(12) 0.053(8) Uiso d . 1 . .
H H1O 0.871(2) 0.387(2) 0.0219(16) 0.107(13) Uiso d . 1 . .
H H4O 0.367(3) -0.251(3) 0.0205(18) 0.133(16) Uiso d . 1 . .
H H2 0.8927 0.5492 0.0249 0.061 Uiso calc R 1 . .
H H3 0.9009 0.6904 0.0825 0.059 Uiso calc R 1 . .
H H5 0.8842 0.5335 0.2312 0.054 Uiso calc R 1 . .
H H7 0.9007(15) 0.7760(17) 0.1762(10) 0.052(7) Uiso d . 1 . .
H H12A 0.8436 1.1180 0.3039 0.086 Uiso calc R 1 . .
H H12B 0.9533 1.1100 0.3137 0.086 Uiso calc R 1 . .
H H13A 0.9919 1.0988 0.4211 0.120 Uiso calc R 1 . .
H H13B 0.9157 1.1822 0.4027 0.120 Uiso calc R 1 . .
H H14A 0.8021 1.0798 0.4112 0.095 Uiso calc R 1 . .
H H14B 0.8878 1.0810 0.4747 0.095 Uiso calc R 1 . .
H H15A 0.8193 0.9226 0.4354 0.066 Uiso calc R 1 . .
H H15B 0.9309 0.9294 0.4619 0.066 Uiso calc R 1 . .
H H17 0.9300 0.4991 0.3767 0.091 Uiso calc R 1 . .
H H18 0.9095 0.3519 0.4205 0.108 Uiso calc R 1 . .
H H19 0.7737 0.3260 0.4474 0.091 Uiso calc R 1 . .
H H20 0.6639 0.4468 0.4342 0.078 Uiso calc R 1 . .
H H22A 0.6790 0.6797 0.4140 0.135 Uiso calc R 1 . .
H H22B 0.5988 0.6000 0.3940 0.135 Uiso calc R 1 . .
H H22C 0.6362 0.6483 0.3426 0.135 Uiso calc R 1 . .
H H24A 0.9238 0.3768 0.2708 0.090 Uiso calc R 1 . .
H H24B 0.8567 0.2860 0.2491 0.090 Uiso calc R 1 . .
H H24C 0.8132 0.3913 0.2422 0.090 Uiso calc R 1 . .
H H25A 0.3489 0.4757 0.2999 0.080 Uiso calc PR 0.50 A 1
H H25B 0.4591 0.4596 0.3316 0.080 Uiso calc PR 0.50 A 1
H H25C 0.4419 0.4640 0.3132 0.080 Uiso d PR 0.50 . .
H H25D 0.3366 0.4743 0.3136 0.080 Uiso d PR 0.50 . .
H H26A 0.4150 0.5342 0.4094 0.080 Uiso calc PR 0.50 A 1
H H26B 0.3217 0.4716 0.3948 0.080 Uiso calc PR 0.50 A 1
H H26C 0.4317 0.5327 0.4094 0.093 Uiso calc PR 0.50 A 2
H H26D 0.5003 0.4426 0.4196 0.093 Uiso calc PR 0.50 A 2
H H27A 0.4401 0.4221 0.4906 0.075 Uiso calc PR 0.50 A 1
H H27B 0.5057 0.3909 0.4506 0.075 Uiso calc PR 0.50 A 1
H H27C 0.3113 0.4297 0.4220 0.080 Uiso calc PR 0.50 A 2
H H27D 0.4011 0.4315 0.4835 0.080 Uiso calc PR 0.50 A 2
H H28A 0.4237 0.2504 0.4647 0.068 Uiso calc PR 0.50 A 1
H H28B 0.3254 0.3050 0.4397 0.068 Uiso calc PR 0.50 A 1
H H28C 0.4499 0.2791 0.4630 0.068 Uiso d PR 0.50 . .
H H28D 0.3396 0.2672 0.4487 0.068 Uiso d PR 0.50 . .
H H32 0.3830(17) 0.1390(18) 0.1747(11) 0.061(7) Uiso d . 1 . .
H H34 0.3761 0.0526 0.0773 0.065 Uiso calc R 1 . .
H H35 0.3704 -0.0879 0.0197 0.068 Uiso calc R 1 . .
H H38 0.3749 -0.1076 0.2284 0.055 Uiso calc R 1 . .
H H39A 0.4432 -0.2562 0.2671 0.102 Uiso calc R 1 . .
H H39B 0.3914 -0.3575 0.2532 0.102 Uiso calc R 1 . .
H H39C 0.3320 -0.2618 0.2497 0.102 Uiso calc R 1 . .
H H43 0.4390 -0.1475 0.3765 0.074 Uiso calc R 1 . .
H H44 0.4241 -0.2961 0.4202 0.091 Uiso calc R 1 . .
H H45 0.2939 -0.3270 0.4523 0.092 Uiso calc R 1 . .
H H46 0.1790 -0.2103 0.4405 0.080 Uiso calc R 1 . .
H H48A 0.1851 0.0216 0.4212 0.126 Uiso calc R 1 . .
H H48B 0.1072 -0.0600 0.3992 0.126 Uiso calc R 1 . .
H H48C 0.1435 -0.0063 0.3491 0.126 Uiso calc R 1 . .

loop_
_atom_site_aniso_label
_atom_site_aniso_U_11
_atom_site_aniso_U_22
_atom_site_aniso_U_33
_atom_site_aniso_U_12
_atom_site_aniso_U_13
_atom_site_aniso_U_23
S1 0.0834(5) 0.0418(4) 0.0562(4) -0.0060(3) 0.0339(4) 0.0072(3)
S2 0.0693(5) 0.0413(3) 0.0521(4) -0.0005(3) 0.0257(3) 0.0080(3)
N1 0.0583(13) 0.0396(11) 0.0417(12) -0.0052(9) 0.0232(10) -0.0015(9)
N2 0.0852(17) 0.0441(12) 0.0436(13) -0.0118(11) 0.0323(12) 0.0012(10)
N3 0.0531(12) 0.0428(11) 0.0341(11) -0.0004(9) 0.0162(9) 0.0002(9)
N4 0.0839(17) 0.0398(12) 0.0397(13) -0.0094(10) 0.0265(12) -0.0023(10)
O1 0.0926(15) 0.0566(11) 0.0464(12) 0.0059(10) 0.0281(11) -0.0067(9)
O2 0.0933(14) 0.0464(10) 0.0486(11) 0.0049(9) 0.0294(10) 0.0033(8)
O3 0.1359(19) 0.0623(12) 0.0399(11) -0.0178(12) 0.0340(11) -0.0005(9)
O4 0.1042(17) 0.0631(13) 0.0490(12) 0.0173(11) 0.0283(11) -0.0097(10)
O5 0.0977(15) 0.0495(10) 0.0512(11) 0.0118(10) 0.0284(10) -0.0010(9)
O6 0.1116(16) 0.0537(11) 0.0364(10) -0.0121(10) 0.0281(10) -0.0036(8)
C1 0.0481(15) 0.0546(15) 0.0401(14) 0.0040(11) 0.0137(12) -0.0050(12)
C2 0.0562(17) 0.0611(16) 0.0364(13) -0.0005(12) 0.0181(12) -0.0019(12)
C3 0.0546(16) 0.0540(15) 0.0425(14) -0.0054(12) 0.0199(12) 0.0040(12)
C4 0.0441(15) 0.0496(14) 0.0358(13) -0.0035(11) 0.0138(11) -0.0005(11)
C5 0.0521(16) 0.0515(14) 0.0331(13) 0.0006(11) 0.0156(11) 0.0016(11)
C6 0.0487(15) 0.0498(14) 0.0383(14) 0.0026(11) 0.0157(11) 0.0015(11)
C7 0.0513(16) 0.0431(14) 0.0425(15) -0.0067(11) 0.0160(12) 0.0053(11)
C8 0.0506(15) 0.0394(13) 0.0414(14) -0.0029(10) 0.0177(11) 0.0051(10)
C9 0.0452(14) 0.0402(13) 0.0373(13) -0.0032(10) 0.0137(11) 0.0003(10)
C10 0.0389(14) 0.0424(13) 0.0446(14) -0.0026(10) 0.0111(11) -0.0016(11)
C11 0.0547(16) 0.0401(13) 0.0571(16) -0.0045(11) 0.0187(13) -0.0015(12)
C12 0.082(2) 0.0395(15) 0.096(2) -0.0055(13) 0.0340(18) -0.0006(15)
C13 0.128(3) 0.0551(19) 0.136(3) -0.0235(19) 0.069(3) -0.039(2)
C14 0.096(2) 0.0623(19) 0.074(2) 0.0007(17) 0.0209(18) -0.0195(16)
C15 0.0559(17) 0.0568(16) 0.0501(15) -0.0015(12) 0.0140(13) -0.0127(12)
C16 0.0574(16) 0.0446(14) 0.0405(14) -0.0019(11) 0.0206(12) 0.0019(11)
C17 0.087(2) 0.0586(18) 0.101(2) 0.0050(16) 0.0556(19) 0.0126(17)
C18 0.109(3) 0.0508(19) 0.124(3) 0.0155(17) 0.055(2) 0.0181(18)
C19 0.110(3) 0.0449(16) 0.073(2) -0.0146(17) 0.0305(19) 0.0109(14)
C20 0.078(2) 0.0648(19) 0.0587(17) -0.0227(16) 0.0300(15) 0.0060(14)
C21 0.0619(18) 0.0540(15) 0.0454(15) -0.0102(13) 0.0200(13) 0.0008(12)
C22 0.080(2) 0.082(2) 0.121(3) 0.0105(18) 0.052(2) 0.022(2)
C23 0.0712(18) 0.0417(13) 0.0415(14) -0.0085(12) 0.0243(13) 0.0016(11)
C24 0.0745(19) 0.0559(16) 0.0497(16) -0.0003(13) 0.0205(14) 0.0100(12)
C25 0.078(2) 0.0388(14) 0.089(2) -0.0020(13) 0.0340(17) -0.0002(14)
C26A 0.074(8) 0.048(5) 0.112(8) -0.020(6) 0.033(9) -0.026(5)
C26B 0.063(7) 0.045(4) 0.089(6) -0.003(6) 0.021(7) -0.024(4)
C27A 0.069(5) 0.051(4) 0.066(4) -0.013(4) 0.019(4) -0.019(3)
C27B 0.072(5) 0.055(4) 0.073(5) -0.008(4) 0.023(5) -0.017(3)
C28 0.0707(18) 0.0488(14) 0.0509(15) -0.0103(12) 0.0213(13) -0.0126(12)
C29 0.0412(14) 0.0389(13) 0.0474(14) -0.0027(10) 0.0141(11) -0.0035(11)
C30 0.0500(15) 0.0401(13) 0.0580(16) -0.0013(11) 0.0215(13) -0.0014(12)
C31 0.0430(14) 0.0380(13) 0.0430(14) -0.0020(10) 0.0137(11) 0.0031(10)
C32 0.0565(16) 0.0449(14) 0.0397(14) 0.0021(12) 0.0161(12) 0.0054(11)
C33 0.0477(15) 0.0508(14) 0.0367(13) 0.0054(11) 0.0133(11) -0.0011(11)
C34 0.0675(18) 0.0583(16) 0.0411(14) 0.0079(13) 0.0242(13) 0.0063(12)
C35 0.0660(18) 0.0708(19) 0.0336(14) 0.0141(14) 0.0170(12) -0.0030(13)
C36 0.0535(16) 0.0583(16) 0.0410(15) 0.0132(12) 0.0153(12) -0.0061(12)
C37 0.0485(15) 0.0521(15) 0.0420(14) 0.0089(11) 0.0141(12) -0.0016(12)
C38 0.0492(15) 0.0568(15) 0.0336(13) 0.0078(11) 0.0147(11) 0.0004(11)
C39 0.091(2) 0.0581(17) 0.0580(18) 0.0024(15) 0.0274(16) 0.0057(13)
C40 0.0416(14) 0.0370(12) 0.0393(13) 0.0013(10) 0.0128(11) -0.0019(10)
C41 0.0501(15) 0.0404(13) 0.0367(14) -0.0012(10) 0.0149(11) -0.0009(10)
C42 0.0681(18) 0.0373(13) 0.0374(13) -0.0077(12) 0.0166(12) -0.0011(10)
C43 0.069(2) 0.0498(16) 0.0680(18) -0.0069(14) 0.0235(15) -0.0037(13)
C44 0.094(3) 0.0446(16) 0.081(2) 0.0081(16) 0.0167(19) 0.0065(15)
C45 0.118(3) 0.0420(16) 0.0635(19) -0.0134(18) 0.0225(19) 0.0081(14)
C46 0.093(2) 0.0612(18) 0.0526(17) -0.0228(16) 0.0321(16) -0.0012(14)
C47 0.0640(18) 0.0525(15) 0.0448(15) -0.0084(13) 0.0190(13) -0.0025(12)
C48 0.078(2) 0.078(2) 0.107(3) 0.0032(17) 0.043(2) 0.0049(19)

loop_
_atom_type_symbol
_atom_type_description
_atom_type_scat_dispersion_real
_atom_type_scat_dispersion_imag
_atom_type_scat_source
S S 0.1246 0.1234 'International Tables Vol C Tables 4.2.6.8 and 6.1.1.4'
O O 0.0106 0.0060 'International Tables Vol C Tables 4.2.6.8 and 6.1.1.4'
N N 0.0061 0.0033 'International Tables Vol C Tables 4.2.6.8 and 6.1.1.4'
H H 0.0000 0.0000 'International Tables Vol C Tables 4.2.6.8 and 6.1.1.4'
C C 0.0033 0.0016 'International Tables Vol C Tables 4.2.6.8 and 6.1.1.4'

loop_
_geom_angle_atom_site_label_1
_geom_angle_atom_site_label_2
_geom_angle_atom_site_label_3
_geom_angle
C26B C27A C28 108.1(7)
C26B C27A H27A 110.1
C28 C27A H27A 110.1
C26B C27A H27B 110.1
C28 C27A H27B 110.1
H27A C27A H27B 108.4
C27A C26B C25 112.0(7)
C27A C26B H26A 109.2
C25 C26B H26A 109.2
C27A C26B H26B 109.2
C25 C26B H26B 109.2
H26A C26B H26B 107.9
C26A C27B C28 110.3(7)
C26A C27B H27C 109.6
C28 C27B H27C 109.6
C26A C27B H27D 109.6
C28 C27B H27D 109.6
H27C C27B H27D 108.1
C25 C26A C27B 112.2(8)
C25 C26A H26C 109.2
C27B C26A H26C 109.2
C25 C26A H26D 109.2
C27B C26A H26D 109.2
H26C C26A H26D 107.9
C26A C25 C30 109.6(6)
C30 C25 C26B 109.9(6)
C26A C25 H25A 129.2
C30 C25 H25A 109.7
C26B C25 H25A 109.7
C26A C25 H25B 87.2
C30 C25 H25B 109.7
C26B C25 H25B 109.7
H25A C25 H25B 108.2
C26A C25 H25C 109.5
C30 C25 H25C 109.4
C26B C25 H25C 128.9
H25A C25 H25C 86.0
C26A C25 H25D 110.9
C30 C25 H25D 109.4
C26B C25 H25D 88.1
H25B C25 H25D 127.4
H25C C25 H25D 108.0
C29 C28 C27A 110.3(3)
C29 C28 C27B 111.5(4)
C29 C28 H28A 109.6
C27A C28 H28A 109.6
C27B C28 H28A 133.0
C29 C28 H28B 109.6
C27A C28 H28B 109.6
C27B C28 H28B 78.3
H28A C28 H28B 108.1
C29 C28 H28C 109.3
C27A C28 H28C 78.9
C27B C28 H28C 109.3
H28B C28 H28C 133.7
C29 C28 H28D 109.3
C27A C28 H28D 134.5
C27B C28 H28D 109.4
H28A C28 H28D 76.6
H28C C28 H28D 108.0
C30 S2 C31 91.17(11)
C32 N3 C31 122.33(19)
C36 O4 H4O 106(2)
C37 O5 C39 117.11(19)
C41 N4 C42 124.2(2)
C41 N4 H4N 115.5(17)
C42 N4 H4N 117.5(17)
C31 C40 C29 111.99(19)
C31 C40 C41 125.58(19)
C29 C40 C41 122.4(2)
C40 C31 N3 124.82(19)
C40 C31 S2 111.69(16)
N3 C31 S2 123.45(17)
O6 C41 N4 121.0(2)
O6 C41 C40 122.5(2)
N4 C41 C40 116.5(2)
N3 C32 C33 123.3(2)
N3 C32 H32 118.4(14)
C33 C32 H32 118.4(14)
O4 C36 C35 123.8(2)
O4 C36 C37 116.9(2)
C35 C36 C37 119.3(2)
C30 C29 C40 112.3(2)
C30 C29 C28 121.1(2)
C40 C29 C28 126.6(2)
C37 C38 C33 121.1(2)
C37 C38 H38 119.4
C33 C38 H38 119.4
C43 C42 C47 121.2(2)
C43 C42 N4 117.9(2)
C47 C42 N4 120.9(2)
O5 C37 C38 125.6(2)
O5 C37 C36 114.8(2)
C38 C37 C36 119.7(2)
C36 C35 C34 120.7(2)
C36 C35 H35 119.7
C34 C35 H35 119.7
C29 C30 C25 125.6(2)
C29 C30 S2 112.79(17)
C25 C30 S2 121.56(19)
C42 C47 C46 117.0(2)
C42 C47 C48 121.8(2)
C46 C47 C48 121.3(3)
C34 C33 C38 118.4(2)
C34 C33 C32 120.2(2)
C38 C33 C32 121.4(2)
C35 C34 C33 120.8(2)
C35 C34 H34 119.6
C33 C34 H34 119.6
C45 C46 C47 121.7(3)
C45 C46 H46 119.1
C47 C46 H46 119.1
C44 C43 C42 120.2(3)
C44 C43 H43 119.9
C42 C43 H43 119.9
C47 C48 H48A 109.5
C47 C48 H48B 109.5
H48A C48 H48B 109.5
C47 C48 H48C 109.5
H48A C48 H48C 109.5
H48B C48 H48C 109.5
O5 C39 H39A 109.5
O5 C39 H39B 109.5
H39A C39 H39B 109.5
O5 C39 H39C 109.5
H39A C39 H39C 109.5
H39B C39 H39C 109.5
C46 C45 C44 119.9(3)
C46 C45 H45 120.0
C44 C45 H45 120.0
C43 C44 C45 119.9(3)
C43 C44 H44 120.0
C45 C44 H44 120.0
C11 S1 C8 91.46(11)
C1 O1 H1O 105(2)
C6 O2 C24 116.93(18)
C6 C5 C4 121.0(2)
C6 C5 H5 119.5
C4 C5 H5 119.5
C7 N1 C8 121.89(19)
C8 C9 C10 112.52(19)
C8 C9 C16 124.58(19)
C10 C9 C16 122.9(2)
C16 N2 C23 123.9(2)
C16 N2 H2N 117.2(18)
C23 N2 H2N 115.2(17)
O1 C1 C2 123.4(2)
O1 C1 C6 117.0(2)
C2 C1 C6 119.6(2)
O2 C6 C5 125.3(2)
O2 C6 C1 115.3(2)
C5 C6 C1 119.4(2)
C3 C4 C5 118.9(2)
C3 C4 C7 119.7(2)
C5 C4 C7 121.3(2)
C9 C8 N1 125.27(19)
C9 C8 S1 110.93(16)
N1 C8 S1 123.79(16)
C11 C10 C9 112.2(2)
C11 C10 C15 121.3(2)
C9 C10 C15 126.5(2)
C17 C23 C21 120.9(2)
C17 C23 N2 118.0(2)
C21 C23 N2 121.1(2)
N1 C7 C4 123.2(2)
N1 C7 H7 120.4(13)
C4 C7 H7 116.5(13)
C2 C3 C4 120.6(2)
C2 C3 H3 119.7
C4 C3 H3 119.7
O3 C16 N2 121.4(2)
O3 C16 C9 122.1(2)
N2 C16 C9 116.4(2)
C3 C2 C1 120.4(2)
C3 C2 H2 119.8
C1 C2 H2 119.8
C19 C20 C21 122.2(3)
C19 C20 H20 118.9
C21 C20 H20 118.9
C10 C11 C12 125.5(2)
C10 C11 S1 112.83(17)
C12 C11 S1 121.62(19)
C23 C21 C20 116.7(2)
C23 C21 C22 121.7(2)
C20 C21 C22 121.6(3)
O2 C24 H24A 109.5
O2 C24 H24B 109.5
H24A C24 H24B 109.5
O2 C24 H24C 109.5
H24A C24 H24C 109.5
H24B C24 H24C 109.5
C14 C15 C10 112.3(2)
C14 C15 H15A 109.1
C10 C15 H15A 109.1
C14 C15 H15B 109.1
C10 C15 H15B 109.1
H15A C15 H15B 107.9
C20 C19 C18 120.1(3)
C20 C19 H19 119.9
C18 C19 H19 119.9
C11 C12 C13 108.9(2)
C11 C12 H12A 109.9
C13 C12 H12A 109.9
C11 C12 H12B 109.9
C13 C12 H12B 109.9
H12A C12 H12B 108.3
C21 C22 H22A 109.5
C21 C22 H22B 109.5
H22A C22 H22B 109.5
C21 C22 H22C 109.5
H22A C22 H22C 109.5
H22B C22 H22C 109.5
C18 C17 C23 120.9(3)
C18 C17 H17 119.6
C23 C17 H17 119.6
C14 C13 C12 114.2(3)
C14 C13 H13A 108.7
C12 C13 H13A 108.7
C14 C13 H13B 108.7
C12 C13 H13B 108.7
H13A C13 H13B 107.6
C13 C14 C15 114.6(3)
C13 C14 H14A 108.6
C15 C14 H14A 108.6
C13 C14 H14B 108.6
C15 C14 H14B 108.6
H14A C14 H14B 107.6
C19 C18 C17 119.2(3)
C19 C18 H18 120.4
C17 C18 H18 120.4

loop_
_geom_bond_atom_site_label_1
_geom_bond_atom_site_label_2
_geom_bond_distance
_geom_bond_publ_flag
C27A C26B 1.511(17) ?
C27A C28 1.543(7) ?
C27A H27A 0.9700 ?
C27A H27B 0.9700 ?
C26B C25 1.530(15) ?
C26B H26A 0.9700 ?
C26B H26B 0.9700 ?
C27B C26A 1.508(17) ?
C27B C28 1.552(8) ?
C27B H27C 0.9700 ?
C27B H27D 0.9700 ?
C26A C25 1.496(17) ?
C26A H26C 0.9700 ?
C26A H26D 0.9700 ?
C25 C30 1.499(3) ?
C25 H25A 0.9700 ?
C25 H25B 0.9700 ?
C25 H25C 0.9700 ?
C25 H25D 0.9700 ?
C28 C29 1.508(3) ?
C28 H28A 0.9700 ?
C28 H28B 0.9700 ?
C28 H28C 0.9700 ?
C28 H28D 0.9700 ?
S2 C30 1.726(3) ?
S2 C31 1.735(2) ?
N3 C32 1.277(3) yes
N3 C31 1.388(3) yes
O6 C41 1.222(3) ?
O4 C36 1.346(3) ?
O4 H4O 0.86(4) ?
O5 C37 1.362(3) ?
O5 C39 1.422(3) ?
N4 C41 1.344(3) yes
N4 C42 1.424(3) yes
N4 H4N 0.81(2) ?
C40 C31 1.382(3) ?
C40 C29 1.438(3) ?
C40 C41 1.486(3) ?
C32 C33 1.446(3) ?
C32 H32 0.97(2) ?
C36 C35 1.377(3) ?
C36 C37 1.416(3) ?
C29 C30 1.360(3) ?
C38 C37 1.366(3) ?
C38 C33 1.403(3) ?
C38 H38 0.9300 ?
C42 C43 1.379(3) ?
C42 C47 1.387(3) ?
C35 C34 1.379(3) ?
C35 H35 0.9300 ?
C47 C46 1.397(3) ?
C47 C48 1.490(4) ?
C33 C34 1.393(3) ?
C34 H34 0.9300 ?
C46 C45 1.368(4) ?
C46 H46 0.9300 ?
C43 C44 1.369(4) ?
C43 H43 0.9300 ?
C48 H48A 0.9600 ?
C48 H48B 0.9600 ?
C48 H48C 0.9600 ?
C39 H39A 0.9600 ?
C39 H39B 0.9600 ?
C39 H39C 0.9600 ?
C45 C44 1.370(4) ?
C45 H45 0.9300 ?
C44 H44 0.9300 ?
S1 C11 1.722(3) ?
S1 C8 1.738(2) ?
O1 C1 1.352(3) ?
O1 H1O 0.89(3) ?
O2 C6 1.362(3) ?
O2 C24 1.422(3) ?
O3 C16 1.223(3) ?
C5 C6 1.371(3) ?
C5 C4 1.396(3) ?
C5 H5 0.9300 ?
N1 C7 1.283(3) yes
N1 C8 1.384(3) yes
C9 C8 1.384(3) ?
C9 C10 1.435(3) ?
C9 C16 1.489(3) ?
N2 C16 1.342(3) yes
N2 C23 1.431(3) yes
N2 H2N 0.82(2) ?
C1 C2 1.380(3) ?
C1 C6 1.415(3) ?
C4 C3 1.395(3) ?
C4 C7 1.448(3) ?
C10 C11 1.355(3) ?
C10 C15 1.516(3) ?
C23 C17 1.374(4) ?
C23 C21 1.381(3) ?
C7 H7 0.97(2) ?
C3 C2 1.378(3) ?
C3 H3 0.9300 ?
C2 H2 0.9300 ?
C20 C19 1.360(4) ?
C20 C21 1.395(3) ?
C20 H20 0.9300 ?
C11 C12 1.497(3) ?
C21 C22 1.493(4) ?
C24 H24A 0.9600 ?
C24 H24B 0.9600 ?
C24 H24C 0.9600 ?
C15 C14 1.510(4) ?
C15 H15A 0.9700 ?
C15 H15B 0.9700 ?
C19 C18 1.364(4) ?
C19 H19 0.9300 ?
C12 C13 1.533(4) ?
C12 H12A 0.9700 ?
C12 H12B 0.9700 ?
C22 H22A 0.9600 ?
C22 H22B 0.9600 ?
C22 H22C 0.9600 ?
C17 C18 1.372(4) ?
C17 H17 0.9300 ?
C13 C14 1.442(4) ?
C13 H13A 0.9700 ?
C13 H13B 0.9700 ?
C14 H14A 0.9700 ?
C14 H14B 0.9700 ?
C18 H18 0.9300 ?

loop_
_geom_hbond_atom_site_label_D
_geom_hbond_atom_site_label_H
_geom_hbond_atom_site_label_A
_geom_hbond_site_symmetry_A
_geom_hbond_distance_DH
_geom_hbond_distance_HA
_geom_hbond_distance_DA
_geom_hbond_angle_DHA
_geom_hbond_publ_flag
N4 H4N N3 1_555 0.81(3) 2.05(3) 2.738(3) 143(2) yes
N2 H2N N1 1_555 0.82(3) 2.06(3) 2.748(4) 141(2) yes
O4 H4O O3 4_454 0.86(4) 1.83(4) 2.683(3) 171(4) yes
O1 H1O O6 4_554 0.88(4) 1.82(4) 2.697(3) 174(3) yes
C35 H35 Cg1 3_655 0.93 2.89 3.670(3) 143 yes

loop_
_geom_torsion_atom_site_label_1
_geom_torsion_atom_site_label_2
_geom_torsion_atom_site_label_3
_geom_torsion_atom_site_label_4
_geom_torsion
C28 C27A C26B C25 -66.5(10)
C28 C27B C26A C25 63.8(11)
C27B C26A C25 C30 -48.3(10)
C27B C26A C25 C26B 46.8(18)
C27A C26B C25 C26A -51.2(19)
C27A C26B C25 C30 42.7(9)
C26B C27A C28 C29 53.1(8)
C26B C27A C28 C27B -45.6(8)
C26A C27B C28 C29 -44.5(9)
C26A C27B C28 C27A 50.1(8)
C29 C40 C31 N3 174.9(2)
C41 C40 C31 N3 -5.0(4)
C29 C40 C31 S2 -2.9(2)
C41 C40 C31 S2 177.24(17)
C32 N3 C31 C40 -170.5(2)
C32 N3 C31 S2 7.0(3)
C30 S2 C31 C40 1.88(18)
C30 S2 C31 N3 -175.9(2)
C42 N4 C41 O6 -4.3(4)
C42 N4 C41 C40 177.3(2)
C31 C40 C41 O6 173.1(2)
C29 C40 C41 O6 -6.8(4)
C31 C40 C41 N4 -8.5(3)
C29 C40 C41 N4 171.6(2)
C31 N3 C32 C33 176.5(2)
C31 C40 C29 C30 2.6(3)
C41 C40 C29 C30 -177.5(2)
C31 C40 C29 C28 -175.6(2)
C41 C40 C29 C28 4.3(4)
C27A C28 C29 C30 -20.9(4)
C27B C28 C29 C30 15.0(4)
C27A C28 C29 C40 157.1(4)
C27B C28 C29 C40 -166.9(4)
C41 N4 C42 C43 -107.6(3)
C41 N4 C42 C47 74.9(3)
C39 O5 C37 C38 -3.9(4)
C39 O5 C37 C36 176.0(2)
C33 C38 C37 O5 178.3(2)
C33 C38 C37 C36 -1.6(4)
O4 C36 C37 O5 2.3(3)
C35 C36 C37 O5 -177.5(2)
O4 C36 C37 C38 -177.8(2)
C35 C36 C37 C38 2.4(4)
O4 C36 C35 C34 179.4(2)
C37 C36 C35 C34 -0.8(4)
C40 C29 C30 C25 180.0(2)
C28 C29 C30 C25 -1.7(4)
C40 C29 C30 S2 -1.2(3)
C28 C29 C30 S2 177.15(18)
C26A C25 C30 C29 17.9(5)
C26B C25 C30 C29 -8.7(5)
C26A C25 C30 S2 -160.9(4)
C26B C25 C30 S2 172.6(4)
C31 S2 C30 C29 -0.38(19)
C31 S2 C30 C25 178.5(2)
C43 C42 C47 C46 0.0(3)
N4 C42 C47 C46 177.5(2)
C43 C42 C47 C48 -178.7(3)
N4 C42 C47 C48 -1.3(4)
C37 C38 C33 C34 -0.8(3)
C37 C38 C33 C32 179.3(2)
N3 C32 C33 C34 170.7(2)
N3 C32 C33 C38 -9.5(4)
C36 C35 C34 C33 -1.6(4)
C38 C33 C34 C35 2.5(4)
C32 C33 C34 C35 -177.7(2)
C42 C47 C46 C45 -0.3(4)
C48 C47 C46 C45 178.5(3)
C47 C42 C43 C44 0.2(4)
N4 C42 C43 C44 -177.3(2)
C47 C46 C45 C44 0.3(4)
C42 C43 C44 C45 -0.3(4)
C46 C45 C44 C43 0.0(4)
C24 O2 C6 C5 3.5(3)
C24 O2 C6 C1 -176.0(2)
C4 C5 C6 O2 -179.6(2)
C4 C5 C6 C1 -0.1(3)
O1 C1 C6 O2 1.8(3)
C2 C1 C6 O2 -178.7(2)
O1 C1 C6 C5 -177.7(2)
C2 C1 C6 C5 1.8(3)
C6 C5 C4 C3 -1.8(3)
C6 C5 C4 C7 177.1(2)
C10 C9 C8 N1 -179.8(2)
C16 C9 C8 N1 -1.3(4)
C10 C9 C8 S1 -0.9(3)
C16 C9 C8 S1 177.62(18)
C7 N1 C8 C9 -179.5(2)
C7 N1 C8 S1 1.8(3)
C11 S1 C8 C9 0.59(19)
C11 S1 C8 N1 179.5(2)
C8 C9 C10 C11 0.8(3)
C16 C9 C10 C11 -177.7(2)
C8 C9 C10 C15 -178.5(2)
C16 C9 C10 C15 2.9(4)
C16 N2 C23 C17 -102.8(3)
C16 N2 C23 C21 79.5(3)
C8 N1 C7 C4 178.2(2)
C3 C4 C7 N1 174.8(2)
C5 C4 C7 N1 -4.1(4)
C5 C4 C3 C2 2.0(3)
C7 C4 C3 C2 -176.9(2)
C23 N2 C16 O3 -5.8(4)
C23 N2 C16 C9 176.2(2)
C8 C9 C16 O3 164.4(2)
C10 C9 C16 O3 -17.2(4)
C8 C9 C16 N2 -17.6(3)
C10 C9 C16 N2 160.8(2)
C4 C3 C2 C1 -0.3(4)
O1 C1 C2 C3 177.9(2)
C6 C1 C2 C3 -1.6(4)
C9 C10 C11 C12 180.0(2)
C15 C10 C11 C12 -0.6(4)
C9 C10 C11 S1 -0.3(3)
C15 C10 C11 S1 179.04(18)
C8 S1 C11 C10 -0.13(19)
C8 S1 C11 C12 179.5(2)
C17 C23 C21 C20 -0.3(4)
N2 C23 C21 C20 177.3(2)
C17 C23 C21 C22 -178.9(3)
N2 C23 C21 C22 -1.3(4)
C19 C20 C21 C23 -0.2(4)
C19 C20 C21 C22 178.4(3)
C11 C10 C15 C14 9.9(3)
C9 C10 C15 C14 -170.9(2)
C21 C20 C19 C18 0.9(5)
C10 C11 C12 C13 16.9(4)
S1 C11 C12 C13 -162.8(2)
C21 C23 C17 C18 0.1(5)
N2 C23 C17 C18 -177.6(3)
C11 C12 C13 C14 -44.6(4)
C12 C13 C14 C15 57.7(4)
C10 C15 C14 C13 -38.0(4)
C20 C19 C18 C17 -1.2(5)
C23 C17 C18 C19 0.7(5)
